data_4087892
loop_
_publ_author_name
'Ma, Mengtao'
'Zhang, Na'
'Li, Yongxin'
'Pullarkat, Sumod A.'
'Leung, Pak-Hing'

_publ_section_title
;
 Metal Effects on the Asymmetric Cycloaddition Reaction between
 3,4-Dimethyl-1-phenylphosphole and Sulfoxide
;
_journal_issue 20
_journal_name_full Organometallics
_journal_page_first 5081
_journal_paper_doi 10.1021/acs.organomet.5b00682
_journal_volume 34
_journal_year 2015
_chemical_absolute_configuration ad
_chemical_formula_moiety 'C34 H37 N O P Pt S, C6 H5 Cl, Cl O4'
_chemical_formula_sum 'C40 H42 Cl2 N O5 P Pt S'
_chemical_formula_weight 945.77
_space_group_IT_number 1
_space_group_name_Hall 'P 1'
_space_group_name_H-M_alt 'P 1'
_symmetry_cell_setting triclinic
_symmetry_space_group_name_H-M 'P 1'
_atom_sites_solution_hydrogens geom
_atom_sites_solution_primary direct
_atom_sites_solution_secondary difmap
_audit_creation_method SHELXL-97
_cell_angle_alpha 109.3020(10)
_cell_angle_beta 98.4130(10)
_cell_angle_gamma 117.4910(10)
_cell_formula_units_Z 1
_cell_length_a 10.1288(2)
_cell_length_b 10.6698(2)
_cell_length_c 10.8789(3)
_cell_measurement_reflns_used 9854
_cell_measurement_temperature 103(2)
_cell_measurement_theta_max 31.09
_cell_measurement_theta_min 2.38
_cell_volume 919.46(4)
_computing_cell_refinement 'Bruker SAINT'
_computing_data_collection 'Bruker APEX2'
_computing_data_reduction 'Bruker SAINT'
_computing_molecular_graphics 'Bruker SHELXTL'
_computing_publication_material 'Bruker SHELXTL'
_computing_structure_refinement 'SHELXL-97 (Sheldrick, 2008)'
_computing_structure_solution 'SHELXS-97 (Sheldrick, 2008)'
_diffrn_ambient_temperature 103(2)
_diffrn_measured_fraction_theta_full 0.996
_diffrn_measured_fraction_theta_max 0.996
_diffrn_measurement_device_type 'Bruker APEX-II CCD'
_diffrn_measurement_method '\f and \w scans'
_diffrn_radiation_monochromator graphite
_diffrn_radiation_source 'fine-focus sealed tube'
_diffrn_radiation_type MoK\a
_diffrn_radiation_wavelength 0.71073
_diffrn_reflns_av_R_equivalents 0.0255
_diffrn_reflns_av_sigmaI/netI 0.0608
_diffrn_reflns_limit_h_max 13
_diffrn_reflns_limit_h_min -13
_diffrn_reflns_limit_k_max 14
_diffrn_reflns_limit_k_min -14
_diffrn_reflns_limit_l_max 14
_diffrn_reflns_limit_l_min -14
_diffrn_reflns_number 15313
_diffrn_reflns_theta_full 29.00
_diffrn_reflns_theta_max 29.00
_diffrn_reflns_theta_min 2.12
_exptl_absorpt_coefficient_mu 4.107
_exptl_absorpt_correction_T_max 0.3926
_exptl_absorpt_correction_T_min 0.2904
_exptl_absorpt_correction_type multi-scan
_exptl_absorpt_process_details sadabs
_exptl_crystal_colour colourless
_exptl_crystal_density_diffrn 1.708
_exptl_crystal_density_method 'not measured'
_exptl_crystal_description block
_exptl_crystal_F_000 472
_exptl_crystal_size_max 0.40
_exptl_crystal_size_mid 0.40
_exptl_crystal_size_min 0.28
_refine_diff_density_max 0.529
_refine_diff_density_min -1.965
_refine_diff_density_rms 0.179
_refine_ls_abs_structure_details 'Flack H D (1983), Acta Cryst. A39, 876-881'
_refine_ls_abs_structure_Flack 0.003(4)
_refine_ls_extinction_method none
_refine_ls_goodness_of_fit_ref 0.995
_refine_ls_hydrogen_treatment constr
_refine_ls_matrix_type full
_refine_ls_number_parameters 465
_refine_ls_number_reflns 7968
_refine_ls_number_restraints 3
_refine_ls_restrained_S_all 0.995
_refine_ls_R_factor_all 0.0179
_refine_ls_R_factor_gt 0.0176
_refine_ls_shift/su_max 0.003
_refine_ls_shift/su_mean 0.000
_refine_ls_structure_factor_coef Fsqd
_refine_ls_weighting_details 'calc w=1/[\s^2^(Fo^2^)+(0.0249P)^2^+0.0000P] where P=(Fo^2^+2Fc^2^)/3'
_refine_ls_weighting_scheme calc
_refine_ls_wR_factor_gt 0.0439
_refine_ls_wR_factor_ref 0.0614
_reflns_number_gt 7964
_reflns_number_total 7968
_reflns_threshold_expression >2sigma(I)
_cod_data_source_file om5b00682_si_002.cif
_cod_data_source_block leung460s
_cod_depositor_comments
;
The following automatic conversions were performed:

data item '_symmetry_cell_setting' value 'Triclinic' was changed to
'triclinic' in accordance with the
/home/saulius/struct/COD-crude-data/automatic-downloads/DataCite-retrospective/ACS/depositions/lib/dictionaries/cif_core.dic
dictionary named 'cif_core.dic' version 2.4.2 last updated on
2011-04-26.

Automatic conversion script
Id: cif_fix_values 6909 2019-04-08 15:41:33Z antanas 
;
_cod_original_sg_symbol_H-M P1
_cod_database_code 4087892

loop_
_symmetry_equiv_pos_as_xyz
'x, y, z'

loop_
_atom_site_label
_atom_site_type_symbol
_atom_site_fract_x
_atom_site_fract_y
_atom_site_fract_z
_atom_site_U_iso_or_equiv
_atom_site_adp_type
_atom_site_occupancy
_atom_site_symmetry_multiplicity
_atom_site_calc_flag
_atom_site_refinement_flags
Pt1 Pt 0.724864(10) -0.040971(10) 1.003400(10) 0.00892(4) Uani 1 1 d .
C1 C 0.8005(8) 0.1886(8) 1.0665(8) 0.0107(13) Uani 1 1 d .
C2 C 0.7537(6) 0.2495(5) 0.9831(5) 0.0126(9) Uani 1 1 d .
H2 H 0.6882 0.1815 0.8875 0.015 Uiso 1 1 calc R
C3 C 0.8024(5) 0.4056(5) 1.0397(5) 0.0131(8) Uani 1 1 d .
H3 H 0.7700 0.4448 0.9830 0.016 Uiso 1 1 calc R
C4 C 0.9003(6) 0.5094(5) 1.1814(5) 0.0128(9) Uani 1 1 d .
C5 C 0.9547(6) 0.6727(5) 1.2407(5) 0.0137(9) Uani 1 1 d .
H5 H 0.9197 0.7112 1.1848 0.016 Uiso 1 1 calc R
C6 C 1.0549(6) 0.7749(6) 1.3744(5) 0.0181(10) Uani 1 1 d .
H6 H 1.0929 0.8843 1.4109 0.022 Uiso 1 1 calc R
C7 C 1.1008(10) 0.7168(9) 1.4567(9) 0.0178(15) Uani 1 1 d .
H7 H 1.1718 0.7885 1.5503 0.021 Uiso 1 1 calc R
C8 C 1.0477(5) 0.5594(5) 1.4080(5) 0.0147(9) Uani 1 1 d .
H8 H 1.0791 0.5234 1.4686 0.018 Uiso 1 1 calc R
C9 C 0.9465(5) 0.4508(5) 1.2681(5) 0.0113(8) Uani 1 1 d .
C10 C 0.8912(7) 0.2865(6) 1.2061(6) 0.0103(10) Uani 1 1 d .
C11 C 0.9328(6) 0.2122(5) 1.2894(5) 0.0125(8) Uani 1 1 d .
H11 H 0.9452 0.2693 1.3882 0.015 Uiso 1 1 calc R
C12 C 1.0875(6) 0.2252(6) 1.2868(5) 0.0185(10) Uani 1 1 d .
H12A H 1.0738 0.1619 1.1915 0.028 Uiso 1 1 calc R
H12B H 1.1173 0.1858 1.3484 0.028 Uiso 1 1 calc R
H12C H 1.1715 0.3364 1.3190 0.028 Uiso 1 1 calc R
C13 C 0.6610(6) 0.0451(6) 1.2754(5) 0.0177(9) Uani 1 1 d .
H13A H 0.6956 0.0860 1.3769 0.027 Uiso 1 1 calc R
H13B H 0.5655 -0.0627 1.2313 0.027 Uiso 1 1 calc R
H13C H 0.6366 0.1137 1.2494 0.027 Uiso 1 1 calc R
C14 C 0.8304(6) -0.0556(6) 1.2743(5) 0.0188(10) Uani 1 1 d .
H14A H 0.7332 -0.1603 1.2409 0.028 Uiso 1 1 calc R
H14B H 0.8749 -0.0039 1.3764 0.028 Uiso 1 1 calc R
H14C H 0.9085 -0.0675 1.2369 0.028 Uiso 1 1 calc R
C15 C 0.4513(5) -0.4090(5) 0.9737(5) 0.0134(9) Uani 1 1 d .
C16 C 0.3545(6) -0.3516(5) 0.9974(5) 0.0157(9) Uani 1 1 d .
H16 H 0.3785 -0.2564 0.9928 0.019 Uiso 1 1 calc R
C17 C 0.2225(7) -0.4350(7) 1.0280(6) 0.0189(11) Uani 1 1 d .
H17 H 0.1536 -0.3987 1.0424 0.023 Uiso 1 1 calc R
C18 C 0.1912(6) -0.5718(6) 1.0375(5) 0.0189(10) Uani 1 1 d .
H18 H 0.1001 -0.6294 1.0577 0.023 Uiso 1 1 calc R
C19 C 0.2907(7) -0.6250(6) 1.0179(6) 0.0178(11) Uani 1 1 d .
H19 H 0.2691 -0.7176 1.0268 0.021 Uiso 1 1 calc R
C20 C 0.4224(6) -0.5447(5) 0.9851(5) 0.0154(9) Uani 1 1 d .
H20 H 0.4910 -0.5813 0.9709 0.018 Uiso 1 1 calc R
C21 C 0.5346(7) -0.3924(7) 0.7395(6) 0.0138(12) Uani 1 1 d .
H21 H 0.4868 -0.5093 0.6929 0.017 Uiso 1 1 calc R
C22 C 0.4134(6) -0.3509(6) 0.6932(5) 0.0132(9) Uani 1 1 d .
H22A H 0.3808 -0.3116 0.7713 0.016 Uiso 1 1 calc R
H22B H 0.3172 -0.4454 0.6142 0.016 Uiso 1 1 calc R
C23 C 0.5022(5) -0.2187(5) 0.6482(5) 0.0132(9) Uani 1 1 d .
H23 H 0.4543 -0.1563 0.6423 0.016 Uiso 1 1 calc R
C24 C 0.6790(6) -0.3023(5) 0.6999(5) 0.0137(9) Uani 1 1 d .
H24 H 0.7746 -0.3043 0.7348 0.016 Uiso 1 1 calc R
C25 C 0.6226(6) -0.3463(5) 0.5458(5) 0.0140(9) Uani 1 1 d .
C26 C 0.6750(6) -0.4356(6) 0.4509(5) 0.0210(10) Uani 1 1 d .
H26A H 0.6169 -0.4694 0.3539 0.031 Uiso 1 1 calc R
H26B H 0.6529 -0.5290 0.4640 0.031 Uiso 1 1 calc R
H26C H 0.7896 -0.3670 0.4725 0.031 Uiso 1 1 calc R
C27 C 0.4527(7) -0.3079(6) 0.3838(6) 0.0195(11) Uani 1 1 d .
H27A H 0.4899 -0.3511 0.3128 0.029 Uiso 1 1 calc R
H27B H 0.4802 -0.2026 0.3961 0.029 Uiso 1 1 calc R
H27C H 0.3369 -0.3784 0.3540 0.029 Uiso 1 1 calc R
C28 C 0.5301(5) -0.2955(5) 0.5178(5) 0.0139(9) Uani 1 1 d .
C29 C 0.8486(6) 0.0239(5) 0.7301(5) 0.0133(9) Uani 1 1 d .
C30 C 0.9835(6) 0.0183(6) 0.7292(5) 0.0175(9) Uani 1 1 d .
H30 H 0.9971 -0.0531 0.7548 0.021 Uiso 1 1 calc R
C31 C 1.0974(6) 0.1164(6) 0.6910(5) 0.0197(10) Uani 1 1 d .
H31 H 1.1874 0.1100 0.6878 0.024 Uiso 1 1 calc R
C32 C 1.0805(7) 0.2239(6) 0.6574(5) 0.0215(11) Uani 1 1 d .
H32 H 1.1600 0.2927 0.6331 0.026 Uiso 1 1 calc R
C33 C 0.9482(7) 0.2311(6) 0.6593(6) 0.0202(11) Uani 1 1 d .
H33 H 0.9377 0.3058 0.6372 0.024 Uiso 1 1 calc R
C34 C 0.8303(6) 0.1300(6) 0.6933(5) 0.0163(9) Uani 1 1 d .
H34 H 0.7378 0.1330 0.6915 0.020 Uiso 1 1 calc R
C35 C 0.1770(7) 0.8529(7) -0.0844(6) 0.0268(12) Uani 1 1 d .
C36 C 0.3121(8) 0.9839(9) -0.0721(8) 0.0333(15) Uani 1 1 d .
H36 H 0.3415 0.9855 -0.1508 0.040 Uiso 1 1 calc R
C37 C 0.4055(8) 1.1155(8) 0.0609(9) 0.0385(16) Uani 1 1 d .
H37 H 0.4994 1.2068 0.0718 0.046 Uiso 1 1 calc R
C38 C 0.3629(7) 1.1140(7) 0.1752(7) 0.0301(13) Uani 1 1 d .
H38 H 0.4262 1.2040 0.2639 0.036 Uiso 1 1 calc R
C39 C 0.2275(7) 0.9810(7) 0.1600(6) 0.0254(11) Uani 1 1 d .
H39 H 0.1999 0.9785 0.2393 0.031 Uiso 1 1 calc R
C40 C 0.1310(7) 0.8506(7) 0.0298(7) 0.0230(11) Uani 1 1 d .
H40 H 0.0352 0.7612 0.0190 0.028 Uiso 1 1 calc R
Cl1 Cl 0.47943(15) 0.17748(14) 0.58287(13) 0.0197(2) Uani 1 1 d .
Cl2 Cl 0.0593(2) 0.6850(2) -0.24416(16) 0.0413(4) Uani 1 1 d .
N1 N 0.7919(7) 0.0423(7) 1.2271(7) 0.0162(13) Uani 1 1 d .
O1 O 0.7288(4) -0.3587(4) 0.9609(4) 0.0150(7) Uani 1 1 d .
O2 O 0.3627(7) 0.2089(7) 0.5337(7) 0.0260(13) Uani 1 1 d .
O3 O 0.4511(7) 0.1311(8) 0.6899(6) 0.0580(16) Uani 1 1 d .
O4 O 0.6357(5) 0.3100(6) 0.6263(7) 0.0621(17) Uani 1 1 d .
O5 O 0.4602(6) 0.0464(6) 0.4703(6) 0.0519(13) Uani 1 1 d .
P1 P 0.7025(2) -0.1064(2) 0.78087(19) 0.0099(3) Uani 1 1 d .
S1 S 0.6197(2) -0.30873(19) 0.9294(2) 0.0108(3) Uani 1 1 d .

loop_
_atom_site_aniso_label
_atom_site_aniso_U_11
_atom_site_aniso_U_22
_atom_site_aniso_U_33
_atom_site_aniso_U_23
_atom_site_aniso_U_13
_atom_site_aniso_U_12
Pt1 0.00962(7) 0.00868(6) 0.01010(6) 0.00526(5) 0.00407(5) 0.00534(5)
C1 0.009(3) 0.013(3) 0.011(3) 0.006(2) 0.003(2) 0.007(2)
C2 0.013(2) 0.013(2) 0.013(2) 0.0050(18) 0.0051(18) 0.0082(18)
C3 0.016(2) 0.014(2) 0.014(2) 0.0090(17) 0.0048(18) 0.0097(18)
C4 0.014(2) 0.012(2) 0.017(2) 0.0079(18) 0.0083(18) 0.0091(18)
C5 0.015(2) 0.011(2) 0.017(2) 0.0063(19) 0.0056(19) 0.0086(19)
C6 0.021(3) 0.014(2) 0.018(2) 0.0052(19) 0.007(2) 0.009(2)
C7 0.019(3) 0.017(3) 0.018(3) 0.007(3) 0.008(3) 0.010(3)
C8 0.014(2) 0.015(2) 0.015(2) 0.0063(18) 0.0045(18) 0.0078(18)
C9 0.009(2) 0.014(2) 0.012(2) 0.0059(17) 0.0046(17) 0.0074(17)
C10 0.009(2) 0.011(2) 0.017(3) 0.008(2) 0.009(2) 0.008(2)
C11 0.014(2) 0.012(2) 0.011(2) 0.0039(17) 0.0029(18) 0.0078(19)
C12 0.016(2) 0.019(2) 0.021(2) 0.010(2) 0.005(2) 0.010(2)
C13 0.017(2) 0.021(2) 0.016(2) 0.0082(19) 0.0079(19) 0.010(2)
C14 0.027(3) 0.019(2) 0.018(2) 0.012(2) 0.006(2) 0.015(2)
C15 0.012(2) 0.014(2) 0.012(2) 0.0066(17) 0.0045(17) 0.0050(18)
C16 0.014(2) 0.014(2) 0.017(2) 0.0073(18) 0.0052(19) 0.0064(19)
C17 0.016(3) 0.025(3) 0.019(3) 0.012(2) 0.008(2) 0.011(2)
C18 0.013(2) 0.021(2) 0.017(2) 0.010(2) 0.0066(19) 0.005(2)
C19 0.020(3) 0.012(2) 0.015(3) 0.006(2) 0.006(2) 0.005(2)
C20 0.017(2) 0.013(2) 0.016(2) 0.0067(18) 0.0047(19) 0.0081(19)
C21 0.013(3) 0.010(2) 0.014(3) 0.004(2) 0.005(2) 0.004(2)
C22 0.007(2) 0.019(2) 0.016(2) 0.0096(19) 0.0046(19) 0.008(2)
C23 0.014(2) 0.015(2) 0.012(2) 0.0075(17) 0.0055(17) 0.0077(18)
C24 0.013(2) 0.010(2) 0.017(2) 0.0055(18) 0.0076(18) 0.0060(18)
C25 0.014(2) 0.011(2) 0.012(2) 0.0037(17) 0.0051(18) 0.0043(18)
C26 0.025(3) 0.018(2) 0.018(2) 0.004(2) 0.012(2) 0.013(2)
C27 0.016(3) 0.023(3) 0.017(3) 0.009(2) 0.006(2) 0.008(2)
C28 0.012(2) 0.011(2) 0.012(2) 0.0042(17) 0.0039(17) 0.0030(18)
C29 0.016(2) 0.0105(19) 0.010(2) 0.0044(17) 0.0052(17) 0.0049(18)
C30 0.018(2) 0.016(2) 0.017(2) 0.0064(19) 0.0065(19) 0.0082(19)
C31 0.013(2) 0.020(2) 0.019(2) 0.007(2) 0.0074(19) 0.005(2)
C32 0.021(3) 0.016(2) 0.016(2) 0.006(2) 0.009(2) 0.003(2)
C33 0.026(3) 0.014(2) 0.017(3) 0.009(2) 0.007(2) 0.008(2)
C34 0.020(2) 0.019(2) 0.015(2) 0.0095(19) 0.0077(19) 0.012(2)
C35 0.034(3) 0.040(3) 0.029(3) 0.022(3) 0.017(3) 0.031(3)
C36 0.038(4) 0.055(4) 0.049(4) 0.043(4) 0.034(4) 0.036(4)
C37 0.028(3) 0.042(4) 0.076(5) 0.044(4) 0.029(4) 0.025(3)
C38 0.023(3) 0.025(3) 0.043(4) 0.016(3) 0.008(3) 0.015(2)
C39 0.029(3) 0.029(3) 0.031(3) 0.017(2) 0.015(3) 0.021(3)
C40 0.027(3) 0.026(3) 0.031(3) 0.019(3) 0.020(3) 0.019(3)
Cl1 0.0172(6) 0.0205(5) 0.0241(6) 0.0110(5) 0.0078(5) 0.0115(5)
Cl2 0.0531(10) 0.0624(11) 0.0261(7) 0.0187(7) 0.0154(7) 0.0446(9)
N1 0.021(3) 0.013(2) 0.018(2) 0.008(2) 0.006(2) 0.011(2)
O1 0.0127(17) 0.0154(16) 0.0198(18) 0.0092(14) 0.0042(14) 0.0094(14)
O2 0.025(3) 0.030(3) 0.029(3) 0.015(2) 0.007(2) 0.020(3)
O3 0.054(3) 0.113(5) 0.051(3) 0.061(4) 0.031(3) 0.057(4)
O4 0.019(2) 0.034(3) 0.112(5) 0.037(3) 0.000(3) 0.004(2)
O5 0.058(3) 0.051(3) 0.049(3) 0.005(2) 0.017(3) 0.043(3)
P1 0.0106(8) 0.0095(6) 0.0104(6) 0.0050(5) 0.0039(6) 0.0057(6)
S1 0.0106(7) 0.0097(7) 0.0144(7) 0.0069(6) 0.0054(5) 0.0059(6)

loop_
_atom_type_symbol
_atom_type_description
_atom_type_scat_dispersion_real
_atom_type_scat_dispersion_imag
_atom_type_scat_source
C C 0.0033 0.0016 'International Tables Vol C Tables 4.2.6.8 and 6.1.1.4'
H H 0.0000 0.0000 'International Tables Vol C Tables 4.2.6.8 and 6.1.1.4'
N N 0.0061 0.0033 'International Tables Vol C Tables 4.2.6.8 and 6.1.1.4'
O O 0.0106 0.0060 'International Tables Vol C Tables 4.2.6.8 and 6.1.1.4'
S S 0.1246 0.1234 'International Tables Vol C Tables 4.2.6.8 and 6.1.1.4'
Cl Cl 0.1484 0.1585 'International Tables Vol C Tables 4.2.6.8 and 6.1.1.4'
Pt Pt -1.7033 8.3905 'International Tables Vol C Tables 4.2.6.8 and 6.1.1.4'
P P 0.1023 0.0942 'International Tables Vol C Tables 4.2.6.8 and 6.1.1.4'

loop_
_geom_angle_atom_site_label_1
_geom_angle_atom_site_label_2
_geom_angle_atom_site_label_3
_geom_angle
C1 Pt1 N1 79.8(3)
C1 Pt1 P1 98.1(2)
N1 Pt1 P1 169.75(16)
C1 Pt1 S1 175.9(2)
N1 Pt1 S1 100.26(16)
P1 Pt1 S1 82.58(7)
C10 C1 C2 119.6(6)
C10 C1 Pt1 114.9(5)
C2 C1 Pt1 125.2(5)
C3 C2 C1 120.3(5)
C3 C2 H2 119.8
C1 C2 H2 119.8
C2 C3 C4 121.0(4)
C2 C3 H3 119.5
C4 C3 H3 119.5
C3 C4 C5 121.5(4)
C3 C4 C9 119.9(4)
C5 C4 C9 118.6(4)
C6 C5 C4 122.0(5)
C6 C5 H5 119.0
C4 C5 H5 119.0
C5 C6 C7 118.6(5)
C5 C6 H6 120.7
C7 C6 H6 120.7
C8 C7 C6 122.4(7)
C8 C7 H7 118.8
C6 C7 H7 118.8
C7 C8 C9 120.2(5)
C7 C8 H8 119.9
C9 C8 H8 119.9
C8 C9 C4 118.0(4)
C8 C9 C10 124.3(4)
C4 C9 C10 117.6(4)
C1 C10 C9 121.5(5)
C1 C10 C11 116.7(5)
C9 C10 C11 121.8(5)
C12 C11 C10 110.9(4)
C12 C11 N1 113.2(4)
C10 C11 N1 106.3(4)
C12 C11 H11 108.8
C10 C11 H11 108.8
N1 C11 H11 108.8
C11 C12 H12A 109.5
C11 C12 H12B 109.5
H12A C12 H12B 109.5
C11 C12 H12C 109.5
H12A C12 H12C 109.5
H12B C12 H12C 109.5
N1 C13 H13A 109.5
N1 C13 H13B 109.5
H13A C13 H13B 109.5
N1 C13 H13C 109.5
H13A C13 H13C 109.5
H13B C13 H13C 109.5
N1 C14 H14A 109.5
N1 C14 H14B 109.5
H14A C14 H14B 109.5
N1 C14 H14C 109.5
H14A C14 H14C 109.5
H14B C14 H14C 109.5
C16 C15 C20 121.7(4)
C16 C15 S1 120.7(3)
C20 C15 S1 117.6(4)
C17 C16 C15 119.1(4)
C17 C16 H16 120.5
C15 C16 H16 120.5
C16 C17 C18 119.7(5)
C16 C17 H17 120.1
C18 C17 H17 120.1
C19 C18 C17 120.7(5)
C19 C18 H18 119.6
C17 C18 H18 119.6
C18 C19 C20 120.6(5)
C18 C19 H19 119.7
C20 C19 H19 119.7
C19 C20 C15 118.2(4)
C19 C20 H20 120.9
C15 C20 H20 120.9
C24 C21 C22 105.7(4)
C24 C21 S1 103.7(4)
C22 C21 S1 112.5(4)
C24 C21 H21 111.5
C22 C21 H21 111.5
S1 C21 H21 111.5
C21 C22 C23 105.9(4)
C21 C22 H22A 110.6
C23 C22 H22A 110.6
C21 C22 H22B 110.6
C23 C22 H22B 110.6
H22A C22 H22B 108.7
C28 C23 C22 106.7(4)
C28 C23 P1 100.9(3)
C22 C23 P1 99.3(3)
C28 C23 H23 115.9
C22 C23 H23 115.9
P1 C23 H23 115.9
C25 C24 C21 109.7(4)
C25 C24 P1 101.5(3)
C21 C24 P1 96.1(3)
C25 C24 H24 115.7
C21 C24 H24 115.7
P1 C24 H24 115.7
C28 C25 C26 130.0(4)
C28 C25 C24 111.2(4)
C26 C25 C24 118.9(4)
C25 C26 H26A 109.5
C25 C26 H26B 109.5
H26A C26 H26B 109.5
C25 C26 H26C 109.5
H26A C26 H26C 109.5
H26B C26 H26C 109.5
C28 C27 H27A 109.5
C28 C27 H27B 109.5
H27A C27 H27B 109.5
C28 C27 H27C 109.5
H27A C27 H27C 109.5
H27B C27 H27C 109.5
C25 C28 C27 129.8(4)
C25 C28 C23 110.6(4)
C27 C28 C23 119.6(4)
C30 C29 C34 119.5(4)
C30 C29 P1 118.8(3)
C34 C29 P1 121.7(4)
C31 C30 C29 120.2(5)
C31 C30 H30 119.9
C29 C30 H30 119.9
C30 C31 C32 120.2(5)
C30 C31 H31 119.9
C32 C31 H31 119.9
C33 C32 C31 120.0(4)
C33 C32 H32 120.0
C31 C32 H32 120.0
C32 C33 C34 120.5(5)
C32 C33 H33 119.7
C34 C33 H33 119.7
C33 C34 C29 119.6(5)
C33 C34 H34 120.2
C29 C34 H34 120.2
C36 C35 C40 121.5(6)
C36 C35 Cl2 120.5(5)
C40 C35 Cl2 118.1(5)
C35 C36 C37 118.0(5)
C35 C36 H36 121.0
C37 C36 H36 121.0
C38 C37 C36 121.2(6)
C38 C37 H37 119.4
C36 C37 H37 119.4
C37 C38 C39 119.6(6)
C37 C38 H38 120.2
C39 C38 H38 120.2
C38 C39 C40 120.7(5)
C38 C39 H39 119.6
C40 C39 H39 119.6
C39 C40 C35 119.0(5)
C39 C40 H40 120.5
C35 C40 H40 120.5
O4 Cl1 O3 112.5(4)
O4 Cl1 O5 108.1(4)
O3 Cl1 O5 106.8(4)
O4 Cl1 O2 110.6(3)
O3 Cl1 O2 110.2(3)
O5 Cl1 O2 108.5(3)
C14 N1 C13 107.7(5)
C14 N1 C11 112.2(5)
C13 N1 C11 107.7(5)
C14 N1 Pt1 113.0(4)
C13 N1 Pt1 111.2(4)
C11 N1 Pt1 104.9(4)
C29 P1 C23 110.3(2)
C29 P1 C24 107.2(2)
C23 P1 C24 81.4(2)
C29 P1 Pt1 122.07(17)
C23 P1 Pt1 118.40(15)
C24 P1 Pt1 109.14(17)
O1 S1 C15 107.9(2)
O1 S1 C21 107.8(3)
C15 S1 C21 103.1(3)
O1 S1 Pt1 118.50(16)
C15 S1 Pt1 115.13(17)
C21 S1 Pt1 102.86(19)

loop_
_geom_bond_atom_site_label_1
_geom_bond_atom_site_label_2
_geom_bond_distance
Pt1 C1 2.015(7)
Pt1 N1 2.168(7)
Pt1 P1 2.2306(18)
Pt1 S1 2.3160(16)
C1 C10 1.378(9)
C1 C2 1.421(8)
C2 C3 1.368(6)
C2 H2 0.9500
C3 C4 1.413(6)
C3 H3 0.9500
C4 C5 1.422(6)
C4 C9 1.424(6)
C5 C6 1.354(7)
C5 H5 0.9500
C6 C7 1.383(10)
C6 H6 0.9500
C7 C8 1.373(9)
C7 H7 0.9500
C8 C9 1.410(6)
C8 H8 0.9500
C9 C10 1.430(7)
C10 C11 1.516(7)
C11 C12 1.512(7)
C11 N1 1.516(7)
C11 H11 1.0000
C12 H12A 0.9800
C12 H12B 0.9800
C12 H12C 0.9800
C13 N1 1.505(7)
C13 H13A 0.9800
C13 H13B 0.9800
C13 H13C 0.9800
C14 N1 1.476(7)
C14 H14A 0.9800
C14 H14B 0.9800
C14 H14C 0.9800
C15 C16 1.388(6)
C15 C20 1.391(6)
C15 S1 1.784(5)
C16 C17 1.385(7)
C16 H16 0.9500
C17 C18 1.387(8)
C17 H17 0.9500
C18 C19 1.377(8)
C18 H18 0.9500
C19 C20 1.388(7)
C19 H19 0.9500
C20 H20 0.9500
C21 C24 1.552(7)
C21 C22 1.557(8)
C21 S1 1.832(6)
C21 H21 1.0000
C22 C23 1.566(6)
C22 H22A 0.9900
C22 H22B 0.9900
C23 C28 1.524(6)
C23 P1 1.841(5)
C23 H23 1.0000
C24 C25 1.519(6)
C24 P1 1.860(5)
C24 H24 1.0000
C25 C28 1.327(7)
C25 C26 1.495(6)
C26 H26A 0.9800
C26 H26B 0.9800
C26 H26C 0.9800
C27 C28 1.483(7)
C27 H27A 0.9800
C27 H27B 0.9800
C27 H27C 0.9800
C29 C30 1.396(7)
C29 C34 1.396(6)
C29 P1 1.810(5)
C30 C31 1.382(7)
C30 H30 0.9500
C31 C32 1.386(8)
C31 H31 0.9500
C32 C33 1.379(8)
C32 H32 0.9500
C33 C34 1.390(7)
C33 H33 0.9500
C34 H34 0.9500
C35 C36 1.379(9)
C35 C40 1.393(7)
C35 Cl2 1.737(6)
C36 C37 1.411(11)
C36 H36 0.9500
C37 C38 1.377(9)
C37 H37 0.9500
C38 C39 1.380(8)
C38 H38 0.9500
C39 C40 1.391(9)
C39 H39 0.9500
C40 H40 0.9500
Cl1 O4 1.415(5)
Cl1 O3 1.425(5)
Cl1 O5 1.428(5)
Cl1 O2 1.447(6)
O1 S1 1.475(4)
